data_4508441
loop_
_publ_author_name
'Karanam, Maheswararao'
'Choudhury, Angshuman Roy'

_publ_section_title
;
 Study of Halogen-Mediated Weak Interactions in a Series of
 Halogen-Substituted Azobenzenes
;
_journal_issue 11
_journal_name_full 'Crystal Growth &amp; Design'
_journal_page_first 4803
_journal_paper_doi 10.1021/cg400967k
_journal_volume 13
_journal_year 2013
_chemical_formula_moiety 'C12 H8 Br2 N2'
_chemical_formula_sum 'C12 H8 Br2 N2'
_chemical_formula_weight 340.02
_chemical_name_systematic
;
 (E)-bis(2-bromophenyl)diazene
;
_space_group_crystal_system monoclinic
_space_group_IT_number 15
_space_group_name_Hall '-C 2yc'
_space_group_name_H-M_alt 'C 1 2/c 1'
_symmetry_cell_setting monoclinic
_symmetry_space_group_name_Hall '-C 2yc'
_symmetry_space_group_name_H-M 'C 1 2/c 1'
_atom_sites_solution_hydrogens geom
_atom_sites_solution_primary direct
_atom_sites_solution_secondary difmap
_audit_creation_date 2012-05-18T17:35:00-00:00
_audit_creation_method 'WinGX routine CIF_UPDATE'
_cell_angle_alpha 90
_cell_angle_beta 105.101(3)
_cell_angle_gamma 90
_cell_formula_units_Z 4
_cell_length_a 21.7149(10)
_cell_length_b 3.9697(2)
_cell_length_c 13.7591(7)
_cell_measurement_reflns_used 2800
_cell_measurement_temperature 100
_cell_measurement_theta_max 29.797
_cell_measurement_theta_min 2.771
_cell_volume 1145.10(10)
_computing_data_reduction 'SAINT v7.68A (Bruker, 2009)'
_computing_molecular_graphics
;
O. V. Dolomanov, L. J. Bourhis, R. J. Gildea, J. A. K. Howard and H. Puschmann,
OLEX2: a complete structure solution, refinement and analysis program.
        J. Appl. Cryst. (2009). 42, 339-341.
;
_computing_publication_material
;
O. V. Dolomanov, L. J. Bourhis, R. J. Gildea, J. A. K. Howard and H. Puschmann,
OLEX2: a complete structure solution, refinement and analysis program.
        J. Appl. Cryst. (2009). 42, 339-341.
;
_computing_structure_refinement
;
        SHELXL, G.M. Sheldrick, Acta Cryst.
        2008). A64, 112-122
;
_computing_structure_solution 'SHELXS-97 (Sheldrick, 1990)'
_diffrn_ambient_temperature 100
_diffrn_detector_area_resol_mean 8
_diffrn_measured_fraction_theta_full 0.999
_diffrn_measured_fraction_theta_max 0.999
_diffrn_measurement_device_type 'Bruker SMART APEX CCD area detector'
_diffrn_measurement_method '\w and \f scans'
_diffrn_radiation_monochromator graphite
_diffrn_radiation_type MoK\a
_diffrn_radiation_wavelength 0.71073
_diffrn_reflns_av_R_equivalents 0.0204
_diffrn_reflns_av_unetI/netI 0.0343
_diffrn_reflns_limit_h_max 25
_diffrn_reflns_limit_h_min -25
_diffrn_reflns_limit_k_max 4
_diffrn_reflns_limit_k_min -4
_diffrn_reflns_limit_l_max 15
_diffrn_reflns_limit_l_min -16
_diffrn_reflns_number 3865
_diffrn_reflns_theta_full 25.03
_diffrn_reflns_theta_max 25.03
_diffrn_reflns_theta_min 3.07
_diffrn_source 'sealed tube'
_diffrn_standards_number 0
_exptl_absorpt_coefficient_mu 7.05
_exptl_absorpt_correction_T_max 0.746
_exptl_absorpt_correction_T_min 0.3127
_exptl_absorpt_correction_type multi-scan
_exptl_absorpt_process_details
;
        SADABS-2008/1 (Bruker,2008) was used for absorption correction.
        R(int) was 0.1174 before and 0.0338 after correction.
        The Ratio of minimum to maximum transmission is 0.4192.
        The \l/2 correction factor is 0.0015.
;
_exptl_crystal_colour 'clear light orange'
_exptl_crystal_density_diffrn 1.972
_exptl_crystal_density_method 'not measured'
_exptl_crystal_description needle
_exptl_crystal_F_000 656
_exptl_crystal_size_max 0.3
_exptl_crystal_size_mid 0.1
_exptl_crystal_size_min 0.1
_refine_diff_density_max 0.67
_refine_diff_density_min -0.432
_refine_diff_density_rms 0.09
_refine_ls_extinction_method none
_refine_ls_goodness_of_fit_ref 1.061
_refine_ls_hydrogen_treatment constr
_refine_ls_matrix_type full
_refine_ls_number_parameters 73
_refine_ls_number_reflns 1016
_refine_ls_number_restraints 0
_refine_ls_restrained_S_all 1.061
_refine_ls_R_factor_all 0.0234
_refine_ls_R_factor_gt 0.0218
_refine_ls_shift/su_max 0.002
_refine_ls_shift/su_mean 0
_refine_ls_structure_factor_coef Fsqd
_refine_ls_weighting_details 'calc w=1/[\s^2^(Fo^2^)+(0.0414P)^2^+1.1410P] where P=(Fo^2^+2Fc^2^)/3'
_refine_ls_weighting_scheme calc
_refine_ls_wR_factor_gt 0.0599
_refine_ls_wR_factor_ref 0.0613
_reflns_number_gt 948
_reflns_number_total 1016
_reflns_threshold_expression >2sigma(I)
_cod_data_source_file cg400967k_si_002.cif
_cod_data_source_block az04_100k_0m
_cod_depositor_comments
;
The following automatic conversions were performed:

'_symmetry_cell_setting' value 'Monoclinic' changed to 'monoclinic'
according to /home/saulius/struct/CIF-dictionaries/cif_core.dic
dictionary named 'cif_core.dic' version 2.4.2 from 2011-04-26.

Automatic conversion script
Id: cif_fix_values 1891 2012-01-12 08:04:46Z andrius 
;
_cod_original_sg_symbol_H-M C12/c1
_cod_database_code 4508441

loop_
_symmetry_equiv_pos_as_xyz
'x, y, z'
'-x, y, -z+1/2'
'x+1/2, y+1/2, z'
'-x+1/2, y+1/2, -z+1/2'
'-x, -y, -z'
'x, -y, z-1/2'
'-x+1/2, -y+1/2, -z'
'x+1/2, -y+1/2, z-1/2'

loop_
_atom_site_label
_atom_site_type_symbol
_atom_site_fract_x
_atom_site_fract_y
_atom_site_fract_z
_atom_site_U_iso_or_equiv
_atom_site_adp_type
_atom_site_occupancy
_atom_site_symmetry_multiplicity
_atom_site_calc_flag
_atom_site_refinement_flags
C1 C 0.40541(13) 0.9384(6) 0.3428(2) 0.0196(5) Uani 1 1 d .
H1 H 0.4345 0.9808 0.3032 0.023 Uiso 1 1 calc R
C2 C 0.34176(13) 1.0253(5) 0.3060(2) 0.0207(6) Uani 1 1 d .
H2 H 0.3273 1.1263 0.2415 0.025 Uiso 1 1 calc R
C3 C 0.29909(13) 0.9644(5) 0.3638(2) 0.0191(5) Uani 1 1 d .
H3 H 0.2556 1.027 0.3391 0.023 Uiso 1 1 calc R
C4 C 0.31994(11) 0.8117(5) 0.45819(17) 0.0169(5) Uani 1 1 d .
C5 C 0.38426(11) 0.7285(5) 0.49394(16) 0.0170(5) Uani 1 1 d .
C6 C 0.42702(11) 0.7905(6) 0.43663(17) 0.0187(5) Uani 1 1 d .
H6 H 0.4707 0.732 0.4616 0.022 Uiso 1 1 calc R
N1 N 0.27903(9) 0.7446(5) 0.52248(14) 0.0190(4) Uani 1 1 d .
Br1 Br 0.415261(11) 0.52346(6) 0.622213(16) 0.01975(14) Uani 1 1 d .

loop_
_atom_site_aniso_label
_atom_site_aniso_U_11
_atom_site_aniso_U_22
_atom_site_aniso_U_33
_atom_site_aniso_U_23
_atom_site_aniso_U_13
_atom_site_aniso_U_12
C1 0.0235(13) 0.0181(11) 0.0192(13) -0.0024(10) 0.0094(10) -0.0032(9)
C2 0.0255(14) 0.0191(12) 0.0178(14) 0.0006(9) 0.0061(11) -0.0028(9)
C3 0.0188(13) 0.0191(12) 0.0183(13) -0.0001(9) 0.0028(10) -0.0008(9)
C4 0.0210(11) 0.0128(11) 0.0173(11) -0.0026(8) 0.0057(9) -0.0032(9)
C5 0.0231(12) 0.0148(11) 0.0126(11) -0.0021(8) 0.0035(9) -0.0004(8)
C6 0.0186(12) 0.0167(11) 0.0215(12) -0.0033(9) 0.0062(10) -0.0001(9)
N1 0.0189(9) 0.0184(10) 0.0200(10) -0.0009(8) 0.0059(8) -0.0004(8)
Br1 0.0226(2) 0.02047(18) 0.0164(2) 0.00161(8) 0.00557(13) 0.00409(8)

loop_
_atom_type_symbol
_atom_type_description
_atom_type_scat_dispersion_real
_atom_type_scat_dispersion_imag
_atom_type_scat_source
C C 0.0033 0.0016 'International Tables Vol C Tables 4.2.6.8 and 6.1.1.4'
H H 0 0 'International Tables Vol C Tables 4.2.6.8 and 6.1.1.4'
Br Br -0.2901 2.4595 'International Tables Vol C Tables 4.2.6.8 and 6.1.1.4'
N N 0.0061 0.0033 'International Tables Vol C Tables 4.2.6.8 and 6.1.1.4'

loop_
_geom_angle_atom_site_label_1
_geom_angle_atom_site_label_2
_geom_angle_atom_site_label_3
_geom_angle
_geom_angle_site_symmetry_1
C2 C1 H1 119.7 .
C6 C1 H1 119.7 .
C6 C1 C2 120.6(2) .
C1 C2 H2 120.1 .
C1 C2 C3 119.9(2) .
C3 C2 H2 120.1 .
C2 C3 H3 119.9 .
C2 C3 C4 120.3(2) .
C4 C3 H3 119.9 .
C3 C4 N1 123.5(2) .
C5 C4 C3 118.9(2) .
C5 C4 N1 117.6(2) .
C4 C5 Br1 120.60(17) .
C6 C5 C4 121.0(2) .
C6 C5 Br1 118.44(17) .
C1 C6 C5 119.4(2) .
C1 C6 H6 120.3 .
C5 C6 H6 120.3 .
N1 N1 C4 113.3(2) 7_566

loop_
_geom_bond_atom_site_label_1
_geom_bond_atom_site_label_2
_geom_bond_distance
_geom_bond_site_symmetry_2
C1 H1 0.95 .
C1 C2 1.386(4) .
C1 C6 1.385(4) .
C2 H2 0.95 .
C2 C3 1.390(4) .
C3 H3 0.95 .
C3 C4 1.397(3) .
C4 C5 1.394(3) .
C4 N1 1.432(3) .
C5 C6 1.388(3) .
C5 Br1 1.900(2) .
C6 H6 0.95 .
N1 N1 1.252(4) 7_566

loop_
_geom_torsion_atom_site_label_1
_geom_torsion_atom_site_label_2
_geom_torsion_atom_site_label_3
_geom_torsion_atom_site_label_4
_geom_torsion
_geom_torsion_site_symmetry_4
C1 C2 C3 C4 -0.9(3) .
C2 C1 C6 C5 0.2(4) .
C2 C3 C4 C5 1.3(3) .
C2 C3 C4 N1 179.2(2) .
C3 C4 C5 C6 -1.0(3) .
C3 C4 C5 Br1 179.51(16) .
C3 C4 N1 N1 17.0(4) 7_566
C4 C5 C6 C1 0.3(3) .
C5 C4 N1 N1 -165.1(2) 7_566
C6 C1 C2 C3 0.1(4) .
N1 C4 C5 C6 -179.0(2) .
N1 C4 C5 Br1 1.5(3) .
Br1 C5 C6 C1 179.75(17) .
